data_7215567
loop_
_publ_author_name
'Samai, Suman'
'Biradha, Kumar'

_publ_section_title
;
 Halogen&#x22EF;halogen interactions in assembling \b-sheets into 2D
 layers in the bis-(4-halo-phenylamido)alkanes and their co-crystals via
 inter-halogen interactions
;
_journal_coden_ASTM CRECF4
_journal_issue 3
_journal_name_full CrystEngComm
_journal_page_first 482
_journal_page_last 492
_journal_paper_doi 10.1039/b813263a
_journal_volume 11
_journal_year 2009
_chemical_formula_sum 'C22 H26 I2 N2 O2'
_chemical_formula_weight 604.25
_space_group_IT_number 14
_symmetry_cell_setting monoclinic
_symmetry_space_group_name_Hall '-P 2ybc'
_symmetry_space_group_name_H-M 'P 1 21/c 1'
_atom_sites_solution_hydrogens geom
_atom_sites_solution_primary direct
_atom_sites_solution_secondary difmap
_audit_creation_method SHELXL-97
_cell_angle_alpha 90.00
_cell_angle_beta 95.371(2)
_cell_angle_gamma 90.00
_cell_formula_units_Z 2
_cell_length_a 22.8808(17)
_cell_length_b 4.7980(4)
_cell_length_c 10.2227(8)
_cell_measurement_reflns_used 2415
_cell_measurement_temperature 293(2)
_cell_measurement_theta_max 26.99
_cell_measurement_theta_min 0.89
_cell_volume 1117.34(15)
_computing_structure_refinement 'SHELXL-97 (Sheldrick, 1997)'
_computing_structure_solution 'SHELXS-97 (Sheldrick, 1990)'
_diffrn_ambient_temperature 293(2)
_diffrn_measured_fraction_theta_full 0.992
_diffrn_measured_fraction_theta_max 0.992
_diffrn_measurement_device_type 'CCD APEX 2 BRUKER'
_diffrn_measurement_method hemisphere
_diffrn_radiation_monochromator graphite
_diffrn_radiation_source 'fine-focus sealed tube'
_diffrn_radiation_type MoK\a
_diffrn_radiation_wavelength 0.71073
_diffrn_reflns_av_R_equivalents 0.0262
_diffrn_reflns_av_sigmaI/netI 0.0182
_diffrn_reflns_limit_h_max 29
_diffrn_reflns_limit_h_min -29
_diffrn_reflns_limit_k_max 5
_diffrn_reflns_limit_k_min -6
_diffrn_reflns_limit_l_max 12
_diffrn_reflns_limit_l_min -13
_diffrn_reflns_number 13932
_diffrn_reflns_theta_full 26.99
_diffrn_reflns_theta_max 26.99
_diffrn_reflns_theta_min 0.89
_exptl_absorpt_coefficient_mu 2.834
_exptl_absorpt_correction_T_max 0.715
_exptl_absorpt_correction_T_min 0.625
_exptl_absorpt_correction_type multi-scan
_exptl_absorpt_process_details SADABS
_exptl_crystal_colour colorless
_exptl_crystal_density_diffrn 1.796
_exptl_crystal_density_meas ?
_exptl_crystal_density_method 'not measured'
_exptl_crystal_description Needle
_exptl_crystal_F_000 588
_exptl_crystal_size_max 0.18
_exptl_crystal_size_mid 0.14
_exptl_crystal_size_min 0.12
_refine_diff_density_max 0.666
_refine_diff_density_min -0.450
_refine_diff_density_rms 0.187
_refine_ls_extinction_method none
_refine_ls_goodness_of_fit_ref 1.145
_refine_ls_hydrogen_treatment constr
_refine_ls_matrix_type full
_refine_ls_number_parameters 127
_refine_ls_number_reflns 2415
_refine_ls_number_restraints 0
_refine_ls_restrained_S_all 1.145
_refine_ls_R_factor_all 0.0392
_refine_ls_R_factor_gt 0.0276
_refine_ls_shift/su_max 0.000
_refine_ls_shift/su_mean 0.000
_refine_ls_structure_factor_coef Fsqd
_refine_ls_weighting_details 'calc w=1/[\s^2^(Fo^2^)+(0.0580P)^2^+0.0000P] where P=(Fo^2^+2Fc^2^)/3'
_refine_ls_weighting_scheme calc
_refine_ls_wR_factor_gt 0.0781
_refine_ls_wR_factor_ref 0.0938
_reflns_number_gt 1977
_reflns_number_total 2415
_reflns_threshold_expression >2sigma(I)
_cod_duplicate_entry 7200339
_cod_data_source_file b813263a.txt
_cod_data_source_block 5I
_cod_depositor_comments
;
The following automatic conversions were performed:

'_symmetry_cell_setting' value 'Monoclinic' changed to 'monoclinic'
according to
/usr/data/users/saulius/automatic-downloads/retrospective/RSC/lib/dictionaries/cif_core.dic
dictionary named 'cif_core.dic' version 2.4.2 from 2011-04-26.

Automatic conversion script
Id: cif_fix_values 2281 2013-09-26 08:29:07Z andrius 

The following automatic conversions were performed:

'_exptl_crystal_density_meas' value 'not measured' was changed to '?'
- the value is perceived as not measured.

Automatic conversion script
Id: cif_fix_values 3008 2015-01-20 13:52:24Z robertas 

 Updated bibliographic information.

 Antanas Vaitkus,
 2019-09-18

 Marked entry as a duplicate of entry 7200339.

 Antanas Vaitkus,
 2019-09-18
;
_cod_original_sg_symbol_H-M P2(1)/c
_cod_database_code 7215567

loop_
_symmetry_equiv_pos_as_xyz
'x, y, z'
'-x, y+1/2, -z+1/2'
'-x, -y, -z'
'x, -y-1/2, z-1/2'

loop_
_atom_site_label
_atom_site_type_symbol
_atom_site_fract_x
_atom_site_fract_y
_atom_site_fract_z
_atom_site_U_iso_or_equiv
_atom_site_adp_type
_atom_site_occupancy
_atom_site_symmetry_multiplicity
_atom_site_calc_flag
_atom_site_refinement_flags
I1 I 0.056998(10) 0.69105(6) 0.17721(3) 0.05915(14) Uani 1 1 d .
N1 N 0.27230(13) 0.3221(5) -0.1199(3) 0.0422(6) Uani 1 1 d .
H1 H 0.2771 0.1460 -0.1303 0.051 Uiso 1 1 calc R
O1 O 0.31032(13) 0.7457(5) -0.1543(3) 0.0560(7) Uani 1 1 d .
C1 C 0.31057(13) 0.4948(6) -0.1719(3) 0.0368(6) Uani 1 1 d .
C2 C 0.35257(17) 0.3541(7) -0.2561(4) 0.0520(9) Uani 1 1 d .
H2A H 0.3739 0.2118 -0.2038 0.062 Uiso 1 1 calc .
H2B H 0.3298 0.2607 -0.3281 0.062 Uiso 1 1 calc .
C3 C 0.39591(15) 0.5393(7) -0.3121(4) 0.0501(8) Uani 1 1 d .
H3A H 0.4193 0.6307 -0.2405 0.060 Uiso 1 1 calc .
H3B H 0.3749 0.6828 -0.3641 0.060 Uiso 1 1 calc .
C4 C 0.43636(16) 0.3914(8) -0.3965(4) 0.0535(9) Uani 1 1 d .
H4A H 0.4127 0.2935 -0.4656 0.064 Uiso 1 1 calc .
H4B H 0.4582 0.2524 -0.3432 0.064 Uiso 1 1 calc .
C5 C 0.47940(15) 0.5744(8) -0.4590(4) 0.0557(9) Uani 1 1 d .
H5A H 0.4575 0.7108 -0.5139 0.067 Uiso 1 1 calc .
H5B H 0.5025 0.6754 -0.3901 0.067 Uiso 1 1 calc .
C11 C 0.22480(13) 0.4077(6) -0.0495(3) 0.0352(6) Uani 1 1 d .
C12 C 0.17133(17) 0.2763(7) -0.0775(4) 0.0480(8) Uani 1 1 d .
H12 H 0.1675 0.1362 -0.1406 0.058 Uiso 1 1 calc R
C13 C 0.12331(15) 0.3527(7) -0.0115(4) 0.0477(8) Uani 1 1 d .
H13 H 0.0873 0.2643 -0.0301 0.057 Uiso 1 1 calc R
C14 C 0.12958(12) 0.5610(7) 0.0817(3) 0.0385(7) Uani 1 1 d .
C15 C 0.18316(16) 0.6897(7) 0.1112(4) 0.0475(8) Uani 1 1 d .
H15 H 0.1872 0.8293 0.1745 0.057 Uiso 1 1 calc R
C16 C 0.23100(14) 0.6096(7) 0.0457(3) 0.0434(7) Uani 1 1 d .
H16 H 0.2673 0.6932 0.0665 0.052 Uiso 1 1 calc R

loop_
_atom_site_aniso_label
_atom_site_aniso_U_11
_atom_site_aniso_U_22
_atom_site_aniso_U_33
_atom_site_aniso_U_23
_atom_site_aniso_U_13
_atom_site_aniso_U_12
I1 0.04047(18) 0.0699(2) 0.0717(2) -0.00297(11) 0.02942(13) 0.00812(10)
N1 0.0427(15) 0.0285(12) 0.0599(17) -0.0051(11) 0.0288(13) 0.0007(10)
O1 0.0667(18) 0.0271(11) 0.0813(19) -0.0010(11) 0.0435(15) -0.0002(10)
C1 0.0356(15) 0.0330(15) 0.0445(16) 0.0014(12) 0.0176(13) 0.0023(12)
C2 0.054(2) 0.0377(16) 0.070(2) -0.0054(15) 0.0390(18) -0.0002(14)
C3 0.0455(18) 0.0452(18) 0.065(2) 0.0002(16) 0.0307(16) 0.0023(14)
C4 0.050(2) 0.0490(17) 0.067(2) -0.0018(17) 0.0351(18) 0.0020(16)
C5 0.051(2) 0.056(2) 0.066(2) -0.0013(18) 0.0350(18) 0.0023(17)
C11 0.0331(14) 0.0331(13) 0.0418(15) 0.0028(12) 0.0165(12) 0.0028(12)
C12 0.047(2) 0.0446(17) 0.056(2) -0.0129(15) 0.0197(17) -0.0072(15)
C13 0.0321(16) 0.053(2) 0.060(2) -0.0068(15) 0.0166(15) -0.0060(13)
C14 0.0309(14) 0.0444(16) 0.0431(16) 0.0048(13) 0.0179(13) 0.0053(12)
C15 0.0427(19) 0.055(2) 0.0474(19) -0.0133(15) 0.0160(15) 0.0002(14)
C16 0.0303(15) 0.0483(16) 0.0535(18) -0.0074(15) 0.0138(14) -0.0029(13)

loop_
_atom_type_symbol
_atom_type_description
_atom_type_scat_dispersion_real
_atom_type_scat_dispersion_imag
_atom_type_scat_source
C C 0.0033 0.0016 'International Tables Vol C Tables 4.2.6.8 and 6.1.1.4'
H H 0.0000 0.0000 'International Tables Vol C Tables 4.2.6.8 and 6.1.1.4'
N N 0.0061 0.0033 'International Tables Vol C Tables 4.2.6.8 and 6.1.1.4'
O O 0.0106 0.0060 'International Tables Vol C Tables 4.2.6.8 and 6.1.1.4'
I I -0.4742 1.8119 'International Tables Vol C Tables 4.2.6.8 and 6.1.1.4'

loop_
_geom_angle_atom_site_label_1
_geom_angle_atom_site_label_2
_geom_angle_atom_site_label_3
_geom_angle
_geom_angle_site_symmetry_1
C1 N1 C11 125.3(2) .
O1 C1 N1 122.4(3) .
O1 C1 C2 122.6(3) .
N1 C1 C2 114.9(2) .
C3 C2 C1 115.8(3) .
C2 C3 C4 114.1(3) .
C3 C4 C5 115.5(3) .
C5 C5 C4 115.4(4) 3_664
C16 C11 C12 120.0(3) .
C16 C11 N1 122.1(3) .
C12 C11 N1 117.9(3) .
C11 C12 C13 120.2(3) .
C14 C13 C12 119.4(3) .
C13 C14 C15 120.5(3) .
C13 C14 I1 120.1(2) .
C15 C14 I1 119.4(2) .
C14 C15 C16 119.6(3) .
C11 C16 C15 120.2(3) .

loop_
_geom_bond_atom_site_label_1
_geom_bond_atom_site_label_2
_geom_bond_distance
_geom_bond_site_symmetry_2
I1 C14 2.098(3) .
N1 C1 1.350(4) .
N1 C11 1.419(3) .
O1 C1 1.217(4) .
C1 C2 1.509(4) .
C2 C3 1.485(4) .
C3 C4 1.502(4) .
C4 C5 1.506(5) .
C5 C5 1.499(6) 3_664
C11 C16 1.371(5) .
C11 C12 1.382(5) .
C12 C13 1.391(5) .
C13 C14 1.379(5) .
C14 C15 1.380(5) .
C15 C16 1.390(4) .
